data_8107662
loop_
_publ_author_name
'Wang, Yan-Qing'
'Yan, Wen-Qing'
'Nie, Li-Xue'
'Luan, Ping-Ping'
'Li, Chao-Qun'

_publ_section_title
;
 Crystal structure of polybis(\m
 4-3,5-dicarboxylatopyrazol-1-yl)-bis(N,N-dimethylformamide)tri-copper(II)--acetonitrile
 (1/2), C20H22Cu3N8O10
;
_journal_issue 6
_journal_name_full 'Zeitschrift f\"ur Kristallographie - New Crystal Structures'
_journal_page_first 1069
_journal_page_last 1070
_journal_paper_doi 10.1515/ncrs-2023-0308
_journal_volume 238
_journal_year 2023
_chemical_formula_moiety 'C16 H16 Cu3 N6 O10, 2(C2 H3 N)'
_chemical_formula_sum 'C20 H22 Cu3 N8 O10'
_chemical_formula_weight 725.07
_space_group_crystal_system monoclinic
_space_group_IT_number 15
_space_group_name_Hall '-C 2yc'
_space_group_name_H-M_alt 'C 1 2/c 1'
_atom_sites_solution_hydrogens geom
_atom_sites_solution_primary dual
_cell_angle_alpha 90
_cell_angle_beta 97.8580(10)
_cell_angle_gamma 90
_cell_formula_units_Z 4
_cell_length_a 12.0766(11)
_cell_length_b 16.2778(14)
_cell_length_c 14.7605(13)
_cell_measurement_reflns_used 2100
_cell_measurement_temperature 298.15
_cell_measurement_theta_max 24.113
_cell_measurement_theta_min 2.399
_cell_volume 2874.4(4)
_computing_cell_refinement 'SAINT v6.02A (Bruker, 2001) [1]'
_computing_data_collection 'Bruker SMART'
_computing_data_reduction 'SAINT v6.02A (Bruker, 2001) [1]'
_computing_molecular_graphics 'Olex2 1.5 (Dolomanov et al., 2009) [2]'
_computing_publication_material 'Olex2 1.5 (Dolomanov et al., 2009) [2]'
_computing_structure_refinement 'SHELXL 2018/3 (Sheldrick, 2015) [3]'
_computing_structure_solution 'SHELXT  (Sheldrick, 2015) [4]'
_diffrn_ambient_temperature 298.15
_diffrn_detector 'CCD area detector'
_diffrn_detector_area_resol_mean 5.6
_diffrn_detector_type 'Bruker SMART CCD 6000 area detector'
_diffrn_measured_fraction_theta_full 0.998
_diffrn_measured_fraction_theta_max 0.998
_diffrn_measurement_device 'three-circle diffractometer'
_diffrn_measurement_device_type 'Bruker SMART CCD 6000 area detector'
_diffrn_measurement_method 'phi and omega scans'
_diffrn_radiation_monochromator graphite
_diffrn_radiation_probe x-ray
_diffrn_radiation_type MoK\a
_diffrn_radiation_wavelength 0.71073
_diffrn_reflns_av_R_equivalents 0.0525
_diffrn_reflns_av_unetI/netI 0.0614
_diffrn_reflns_Laue_measured_fraction_full 0.998
_diffrn_reflns_Laue_measured_fraction_max 0.998
_diffrn_reflns_limit_h_max 14
_diffrn_reflns_limit_h_min -12
_diffrn_reflns_limit_k_max 19
_diffrn_reflns_limit_k_min -13
_diffrn_reflns_limit_l_max 17
_diffrn_reflns_limit_l_min -15
_diffrn_reflns_number 7417
_diffrn_reflns_point_group_measured_fraction_full 0.998
_diffrn_reflns_point_group_measured_fraction_max 0.998
_diffrn_reflns_theta_full 25.242
_diffrn_reflns_theta_max 25.342
_diffrn_reflns_theta_min 2.399
_diffrn_source 'sealed X-ray tube'
_diffrn_source_target Mo
_exptl_absorpt_coefficient_mu 2.264
_exptl_absorpt_correction_T_max 0.762
_exptl_absorpt_correction_T_min 0.672
_exptl_absorpt_correction_type multi-scan
_exptl_absorpt_process_details sadabs
_exptl_crystal_colour 'clear light blue'
_exptl_crystal_colour_lustre clear
_exptl_crystal_colour_modifier light
_exptl_crystal_colour_primary blue
_exptl_crystal_density_diffrn 1.676
_exptl_crystal_description block
_exptl_crystal_F_000 1460
_exptl_crystal_size_max 0.18
_exptl_crystal_size_mid 0.17
_exptl_crystal_size_min 0.12
_refine_diff_density_max 0.443
_refine_diff_density_min -0.306
_refine_diff_density_rms 0.086
_refine_ls_extinction_coef .
_refine_ls_extinction_method none
_refine_ls_goodness_of_fit_ref 1.001
_refine_ls_hydrogen_treatment constr
_refine_ls_matrix_type full
_refine_ls_number_parameters 189
_refine_ls_number_reflns 2630
_refine_ls_number_restraints 0
_refine_ls_restrained_S_all 1.001
_refine_ls_R_factor_all 0.0617
_refine_ls_R_factor_gt 0.0420
_refine_ls_shift/su_max 0.001
_refine_ls_shift/su_mean 0.000
_refine_ls_structure_factor_coef Fsqd
_refine_ls_weighting_details 'w=1/[\s^2^(Fo^2^)+(0.0461P)^2^] where P=(Fo^2^+2Fc^2^)/3'
_refine_ls_weighting_scheme calc
_refine_ls_wR_factor_gt 0.0928
_refine_ls_wR_factor_ref 0.0988
_reflns_Friedel_coverage 0.000
_reflns_Friedel_fraction_full .
_reflns_Friedel_fraction_max .
_reflns_number_gt 1939
_reflns_number_total 2630
_reflns_threshold_expression 'I > 2\s(I)'
_cod_data_source_file suppl_j_ncrs-2023-0308_suppl_001.cif
_cod_data_source_block 150307c
_cod_database_code 8107662
_shelx_space_group_comment
;
The symmetry employed for this shelxl refinement is uniquely defined
by the following loop, which should always be used as a source of
symmetry information in preference to the above space-group names.
They are only intended as comments.
;
_shelx_estimated_absorpt_t_max 0.773
_shelx_estimated_absorpt_t_min 0.686
_olex2_refinement_description
;
1. Fixed Uiso
 At 1.2 times of:
  All C(H) groups
 At 1.5 times of:
  All C(H,H,H) groups
2.a Aromatic/amide H refined with riding coordinates:
 C3(H3), C6(H6)
2.b Idealised Me refined as rotating group:
 C7(H7A,H7B,H7C), C8(H8A,H8B,H8C), C9(H9A,H9B,H9C)
;
_olex2_submission_special_instructions 'No special instructions were received'

loop_
_space_group_symop_operation_xyz
'x, y, z'
'-x, y, -z+1/2'
'x+1/2, y+1/2, z'
'-x+1/2, y+1/2, -z+1/2'
'-x, -y, -z'
'x, -y, z-1/2'
'-x+1/2, -y+1/2, -z'
'x+1/2, -y+1/2, z-1/2'

loop_
_atom_site_label
_atom_site_type_symbol
_atom_site_fract_x
_atom_site_fract_y
_atom_site_fract_z
_atom_site_U_iso_or_equiv
_atom_site_adp_type
_atom_site_occupancy
_atom_site_site_symmetry_order
_atom_site_calc_flag
_atom_site_refinement_flags_posn
_atom_site_refinement_flags_adp
_atom_site_refinement_flags_occupancy
_atom_site_disorder_assembly
_atom_site_disorder_group
C1 C 0.6408(3) 0.9050(2) 0.3210(3) 0.0284(9) Uani 1 1 d . . . . .
C2 C 0.7073(4) 0.8279(2) 0.3236(3) 0.0318(10) Uani 1 1 d . . . . .
C3 C 0.7532(4) 0.7755(2) 0.2635(3) 0.0330(10) Uani 1 1 d . . . . .
H3 H 0.752597 0.781782 0.200846 0.040 Uiso 1 1 calc R U . . .
C4 C 0.7994(4) 0.7124(2) 0.3185(3) 0.0313(10) Uani 1 1 d . . . . .
C5 C 0.8639(4) 0.6356(2) 0.3114(3) 0.0301(10) Uani 1 1 d . . . . .
C6 C 0.5815(5) 0.5752(4) 0.4138(4) 0.0641(15) Uani 1 1 d . . . . .
H6 H 0.565399 0.631057 0.411143 0.077 Uiso 1 1 calc R U . . .
C7 C 0.5206(7) 0.4368(4) 0.3809(5) 0.097(2) Uani 1 1 d . . . . .
H7A H 0.549252 0.420900 0.325935 0.146 Uiso 1 1 calc R U . . .
H7B H 0.451781 0.408298 0.384645 0.146 Uiso 1 1 calc R U . . .
H7C H 0.573987 0.423167 0.432970 0.146 Uiso 1 1 calc R U . . .
C8 C 0.3870(5) 0.5546(5) 0.3430(5) 0.105(3) Uani 1 1 d . . . . .
H8A H 0.333900 0.533051 0.379588 0.158 Uiso 1 1 calc R U . . .
H8B H 0.368172 0.536208 0.280970 0.158 Uiso 1 1 calc R U . . .
H8C H 0.385488 0.613522 0.344660 0.158 Uiso 1 1 calc R U . . .
C9 C 0.8544(5) 0.3952(3) 0.4851(4) 0.0733(18) Uani 1 1 d . . . . .
H9A H 0.903427 0.433399 0.460993 0.110 Uiso 1 1 calc R U . . .
H9B H 0.849428 0.408498 0.547746 0.110 Uiso 1 1 calc R U . . .
H9C H 0.781487 0.398217 0.450039 0.110 Uiso 1 1 calc R U . . .
C10 C 0.8969(6) 0.3150(4) 0.4799(5) 0.089(2) Uani 1 1 d . . . . .
Cu1 Cu 0.82569(5) 0.64141(3) 0.49417(3) 0.0404(2) Uani 1 1 d . . . . .
Cu2 Cu 1.000000 0.52545(4) 0.250000 0.02145(18) Uani 1 2 d S T P . .
N1 N 0.7266(3) 0.7964(2) 0.4080(2) 0.0425(10) Uani 1 1 d . . . . .
N2 N 0.7827(3) 0.7264(2) 0.4055(2) 0.0403(10) Uani 1 1 d . . . . .
N3 N 0.5003(4) 0.5253(3) 0.3794(3) 0.0711(14) Uani 1 1 d . . . . .
N4 N 0.9345(8) 0.2527(5) 0.4762(6) 0.173(4) Uani 1 1 d . . . . .
O1 O 0.6150(2) 0.92923(16) 0.39738(17) 0.0344(7) Uani 1 1 d . . . . .
O2 O 0.6123(2) 0.94018(16) 0.24630(17) 0.0314(7) Uani 1 1 d . . . . .
O3 O 0.8874(2) 0.61283(15) 0.23483(17) 0.0304(7) Uani 1 1 d . . . . .
O4 O 0.8944(2) 0.59660(16) 0.38576(17) 0.0343(7) Uani 1 1 d . . . . .
O5 O 0.6750(3) 0.5560(2) 0.4487(3) 0.0635(10) Uani 1 1 d . . . . .

loop_
_atom_site_aniso_label
_atom_site_aniso_U_11
_atom_site_aniso_U_22
_atom_site_aniso_U_33
_atom_site_aniso_U_23
_atom_site_aniso_U_13
_atom_site_aniso_U_12
C1 0.032(3) 0.022(2) 0.031(2) -0.0021(17) 0.0037(19) 0.0059(17)
C2 0.038(3) 0.028(2) 0.029(2) 0.0037(18) 0.0025(19) 0.0125(19)
C3 0.042(3) 0.031(2) 0.025(2) 0.0009(17) 0.0027(19) 0.0127(19)
C4 0.040(3) 0.027(2) 0.027(2) -0.0019(17) 0.0066(19) 0.0138(19)
C5 0.033(3) 0.019(2) 0.039(2) -0.0027(18) 0.007(2) 0.0050(17)
C6 0.065(4) 0.064(4) 0.063(4) -0.001(3) 0.008(3) 0.011(3)
C7 0.106(6) 0.097(6) 0.090(5) -0.017(4) 0.017(4) -0.011(5)
C8 0.052(5) 0.162(8) 0.096(5) -0.015(5) -0.011(4) 0.021(4)
C9 0.078(5) 0.062(4) 0.077(4) -0.016(3) -0.001(3) 0.020(3)
C10 0.090(5) 0.069(5) 0.099(5) -0.028(4) -0.023(4) 0.015(4)
Cu1 0.0604(4) 0.0325(3) 0.0286(3) 0.0028(2) 0.0078(3) 0.0262(3)
Cu2 0.0278(4) 0.0138(3) 0.0229(3) 0.000 0.0037(3) 0.000
N1 0.062(3) 0.034(2) 0.033(2) 0.0036(16) 0.0101(19) 0.0301(19)
N2 0.062(3) 0.032(2) 0.0280(19) 0.0022(15) 0.0120(17) 0.0290(18)
N3 0.055(3) 0.089(4) 0.069(3) -0.010(3) 0.003(3) 0.005(3)
N4 0.186(9) 0.096(6) 0.218(9) -0.050(6) -0.045(7) 0.052(6)
O1 0.044(2) 0.0281(16) 0.0307(15) -0.0011(12) 0.0053(14) 0.0151(13)
O2 0.0416(19) 0.0239(15) 0.0286(15) 0.0054(12) 0.0047(13) 0.0118(12)
O3 0.0395(18) 0.0238(15) 0.0287(15) -0.0033(12) 0.0071(13) 0.0086(12)
O4 0.0446(19) 0.0285(16) 0.0298(15) 0.0001(12) 0.0053(14) 0.0150(13)
O5 0.049(3) 0.068(2) 0.072(3) -0.001(2) 0.002(2) 0.0112(19)

loop_
_atom_type_symbol
_atom_type_description
_atom_type_scat_dispersion_real
_atom_type_scat_dispersion_imag
_atom_type_scat_source
C C 0.0033 0.0016 'International Tables Vol C Tables 4.2.6.8 and 6.1.1.4'
H H 0.0000 0.0000 'International Tables Vol C Tables 4.2.6.8 and 6.1.1.4'
Cu Cu 0.3201 1.2651 'International Tables Vol C Tables 4.2.6.8 and 6.1.1.4'
N N 0.0061 0.0033 'International Tables Vol C Tables 4.2.6.8 and 6.1.1.4'
O O 0.0106 0.0060 'International Tables Vol C Tables 4.2.6.8 and 6.1.1.4'

loop_
_geom_angle_atom_site_label_1
_geom_angle_atom_site_label_2
_geom_angle_atom_site_label_3
_geom_angle
_geom_angle_site_symmetry_1
_geom_angle_site_symmetry_3
O1 C1 C2 115.9(3) . .
O2 C1 C2 119.5(3) . .
O2 C1 O1 124.6(3) . .
C3 C2 C1 139.3(4) . .
N1 C2 C1 111.7(3) . .
N1 C2 C3 108.9(3) . .
C2 C3 H3 127.9 . .
C4 C3 C2 104.2(3) . .
C4 C3 H3 127.9 . .
C3 C4 C5 139.5(4) . .
N2 C4 C3 109.5(3) . .
N2 C4 C5 110.9(3) . .
O3 C5 C4 119.7(3) . .
O3 C5 O4 123.5(3) . .
O4 C5 C4 116.8(3) . .
N3 C6 H6 116.4 . .
O5 C6 H6 116.4 . .
O5 C6 N3 127.1(6) . .
H7A C7 H7B 109.5 . .
H7A C7 H7C 109.5 . .
H7B C7 H7C 109.5 . .
N3 C7 H7A 109.5 . .
N3 C7 H7B 109.5 . .
N3 C7 H7C 109.5 . .
H8A C8 H8B 109.5 . .
H8A C8 H8C 109.5 . .
H8B C8 H8C 109.5 . .
N3 C8 H8A 109.5 . .
N3 C8 H8B 109.5 . .
N3 C8 H8C 109.5 . .
H9A C9 H9B 109.5 . .
H9A C9 H9C 109.5 . .
H9B C9 H9C 109.5 . .
C10 C9 H9A 109.5 . .
C10 C9 H9B 109.5 . .
C10 C9 H9C 109.5 . .
N4 C10 C9 177.4(9) . .
N1 Cu1 O1 79.83(12) 7_666 7_666
N1 Cu1 O4 169.08(14) 7_666 .
N1 Cu1 O5 101.92(16) 7_666 .
N2 Cu1 N1 92.64(13) . 7_666
N2 Cu1 O1 168.56(14) . 7_666
N2 Cu1 O4 79.87(12) . .
N2 Cu1 O5 96.09(16) . .
O1 Cu1 O4 106.27(10) 7_666 .
O1 Cu1 O5 93.90(13) 7_666 .
O4 Cu1 O5 86.88(13) . .
O2 Cu2 O2 89.01(17) 4_645 3_545
O2 Cu2 O3 171.78(10) 4_645 2_755
O2 Cu2 O3 92.62(12) 3_545 2_755
O2 Cu2 O3 92.62(12) 4_645 .
O2 Cu2 O3 171.78(10) 3_545 .
O3 Cu2 O3 86.90(16) . 2_755
C2 N1 Cu1 117.5(3) . 7_666
N2 N1 C2 109.0(3) . .
N2 N1 Cu1 133.5(3) . 7_666
C4 N2 Cu1 117.7(2) . .
N1 N2 C4 108.4(3) . .
N1 N2 Cu1 133.5(3) . .
C6 N3 C7 119.1(5) . .
C6 N3 C8 122.9(6) . .
C7 N3 C8 117.9(6) . .
C1 O1 Cu1 114.9(2) . 7_666
C1 O2 Cu2 114.3(2) . 3_455
C5 O3 Cu2 110.4(2) . .
C5 O4 Cu1 113.4(2) . .
C6 O5 Cu1 128.1(4) . .

loop_
_geom_bond_atom_site_label_1
_geom_bond_atom_site_label_2
_geom_bond_distance
_geom_bond_site_symmetry_2
C1 C2 1.488(5) .
C1 O1 1.273(4) .
C1 O2 1.249(4) .
C2 C3 1.397(5) .
C2 N1 1.338(5) .
C3 H3 0.9300 .
C3 C4 1.379(5) .
C4 C5 1.485(5) .
C4 N2 1.346(5) .
C5 O3 1.259(4) .
C5 O4 1.277(4) .
C6 H6 0.9300 .
C6 N3 1.321(7) .
C6 O5 1.215(6) .
C7 H7A 0.9600 .
C7 H7B 0.9600 .
C7 H7C 0.9600 .
C7 N3 1.460(8) .
C8 H8A 0.9600 .
C8 H8B 0.9600 .
C8 H8C 0.9600 .
C8 N3 1.479(7) .
C9 H9A 0.9600 .
C9 H9B 0.9600 .
C9 H9C 0.9600 .
C9 C10 1.408(8) .
C10 N4 1.116(8) .
Cu1 N1 1.938(3) 7_666
Cu1 N2 1.926(3) .
Cu1 O1 2.021(3) 7_666
Cu1 O4 2.036(3) .
Cu1 O5 2.315(4) .
Cu2 O2 1.946(3) 3_545
Cu2 O2 1.946(3) 4_645
Cu2 O3 1.959(3) .
Cu2 O3 1.959(3) 2_755
N1 N2 1.329(4) .

loop_
_geom_torsion_atom_site_label_1
_geom_torsion_atom_site_label_2
_geom_torsion_atom_site_label_3
_geom_torsion_atom_site_label_4
_geom_torsion
_geom_torsion_site_symmetry_1
_geom_torsion_site_symmetry_2
_geom_torsion_site_symmetry_3
_geom_torsion_site_symmetry_4
C1 C2 C3 C4 -176.7(5) . . . .
C1 C2 N1 Cu1 -3.6(5) . . . 7_666
C1 C2 N1 N2 177.9(4) . . . .
C2 C1 O1 Cu1 1.6(5) . . . 7_666
C2 C1 O2 Cu2 167.4(3) . . . 3_455
C2 C3 C4 C5 -178.2(5) . . . .
C2 C3 C4 N2 -0.3(5) . . . .
C2 N1 N2 C4 -0.3(5) . . . .
C2 N1 N2 Cu1 -172.1(3) . . . .
C3 C2 N1 Cu1 178.6(3) . . . 7_666
C3 C2 N1 N2 0.1(5) . . . .
C3 C4 C5 O3 -2.0(8) . . . .
C3 C4 C5 O4 176.7(5) . . . .
C3 C4 N2 Cu1 173.6(3) . . . .
C3 C4 N2 N1 0.4(5) . . . .
C4 C5 O3 Cu2 167.0(3) . . . .
C4 C5 O4 Cu1 8.8(5) . . . .
C5 C4 N2 Cu1 -7.8(5) . . . .
C5 C4 N2 N1 178.9(4) . . . .
Cu1 N1 N2 C4 -178.5(4) 7_666 . . .
Cu1 N1 N2 Cu1 9.8(7) 7_666 . . .
N1 C2 C3 C4 0.1(5) . . . .
N2 C4 C5 O3 -179.9(4) . . . .
N2 C4 C5 O4 -1.2(6) . . . .
N3 C6 O5 Cu1 172.1(4) . . . .
O1 C1 C2 C3 177.9(5) . . . .
O1 C1 C2 N1 1.2(6) . . . .
O1 C1 O2 Cu2 -11.0(5) . . . 3_455
O2 C1 C2 C3 -0.6(8) . . . .
O2 C1 C2 N1 -177.3(4) . . . .
O2 C1 O1 Cu1 -180.0(3) . . . 7_666
O3 C5 O4 Cu1 -172.5(3) . . . .
O4 C5 O3 Cu2 -11.6(5) . . . .
O5 C6 N3 C7 -0.5(9) . . . .
O5 C6 N3 C8 176.6(6) . . . .
